data_4305996
loop_
_publ_author_name
'Roberto Pattacini'
'G\"unter Margraf'
'Abdelatif Messaoudi'
'Nicola Oberbeckmann-Winter'
'Pierre Braunstein'

_publ_contact_author_address
;Laboratoire de Chimie de Coordination
CNRS-Universit\'e Louis Pasteur
Institut Le Bel - 4 rue Blaise Pascal
67070 Strasbourg Cedex - France
;
_publ_contact_author_email braunst@chimie.u-strasbg.fr
_publ_contact_author_fax +33(0)390241322
_publ_contact_author_name 'Dr. Pierre Braunstein'
_publ_contact_author_phone +33(0)390241308
_publ_section_title
;
Formation of P-C Bonds under Unexpectedly Mild Conditions. Phosphoryl
Migration and Metal Coordination of Diphenylphosphinomethyl-oxazolines and
-thiazolines
;
_journal_name_full 'Inorganic Chemistry'
_journal_page_first 9886
_journal_page_last 9897
_journal_paper_doi 10.1021/ic800934h
_journal_volume 47
_journal_year 2008
_chemical_formula_moiety 'C18 H22 N O P Pt'
_chemical_formula_sum 'C18 H22 N O P Pt'
_chemical_formula_weight 494.43
_space_group_IT_number 4
_symmetry_cell_setting monoclinic
_symmetry_Int_Tables_number 4
_symmetry_space_group_name_Hall 'P 2yb'
_symmetry_space_group_name_H-M 'P 1 21 1'
_atom_sites_solution_hydrogens geom
_atom_sites_solution_primary direct
_atom_sites_solution_secondary difmap
_audit_creation_method SHELXL-97
_cell_angle_alpha 90.00
_cell_angle_beta 97.721(2)
_cell_angle_gamma 90.00
_cell_formula_units_Z 4
_cell_length_a 11.5550(4)
_cell_length_b 12.4293(4)
_cell_length_c 12.1149(5)
_cell_measurement_reflns_used 7542
_cell_measurement_temperature 173(2)
_cell_measurement_theta_max 28.34
_cell_measurement_theta_min 0.998
_cell_volume 1724.17(11)
_computing_cell_refinement 'HKL Scalepack (Otwinowski & Minor 1997)'
_computing_data_reduction 'HKL Denzo and Scalepack (Otwinowski & Minor 1997)'
_computing_molecular_graphics ORTEP-3
_computing_publication_material PLATON
_computing_structure_refinement 'SHELXL-97 (Sheldrick, 1997)'
_computing_structure_solution 'SHELXS-97 (Sheldrick, 1997)'
_diffrn_ambient_temperature 173(2)
_diffrn_detector_area_resol_mean 9
_diffrn_measured_fraction_theta_full 0.997
_diffrn_measured_fraction_theta_max 0.997
_diffrn_measurement_device_type KappaCCD
_diffrn_measurement_method CCD
_diffrn_radiation_monochromator graphite
_diffrn_radiation_probe x-ray
_diffrn_radiation_type MoK\a
_diffrn_radiation_wavelength 0.71073
_diffrn_reflns_av_R_equivalents 0.0549
_diffrn_reflns_av_sigmaI/netI 0.0723
_diffrn_reflns_limit_h_max 16
_diffrn_reflns_limit_h_min -8
_diffrn_reflns_limit_k_max 17
_diffrn_reflns_limit_k_min -17
_diffrn_reflns_limit_l_max 16
_diffrn_reflns_limit_l_min -17
_diffrn_reflns_number 13581
_diffrn_reflns_theta_full 30.00
_diffrn_reflns_theta_max 30.00
_diffrn_reflns_theta_min 1.70
_diffrn_source 'fine-focus sealed tube'
_exptl_absorpt_coefficient_mu 8.232
_exptl_absorpt_correction_type none
_exptl_crystal_colour colorless
_exptl_crystal_density_diffrn 1.905
_exptl_crystal_density_method 'not measured'
_exptl_crystal_description prism
_exptl_crystal_F_000 952
_exptl_crystal_size_max 0.04
_exptl_crystal_size_mid 0.03
_exptl_crystal_size_min 0.03
_refine_diff_density_max 2.397
_refine_diff_density_min -5.069
_refine_diff_density_rms 0.354
_refine_ls_abs_structure_details 'Flack H D (1983), Acta Cryst. A39, 876-881'
_refine_ls_abs_structure_Flack 0.02(3)
_refine_ls_extinction_method none
_refine_ls_goodness_of_fit_ref 1.000
_refine_ls_hydrogen_treatment constr
_refine_ls_matrix_type full
_refine_ls_number_parameters 401
_refine_ls_number_reflns 9287
_refine_ls_number_restraints 1
_refine_ls_restrained_S_all 1.000
_refine_ls_R_factor_all 0.0519
_refine_ls_R_factor_gt 0.0466
_refine_ls_shift/su_max 0.001
_refine_ls_shift/su_mean 0.000
_refine_ls_structure_factor_coef Fsqd
_refine_ls_weighting_details 'calc w=1/[\s^2^(Fo^2^)+(0.0750P)^2^+0.4562P] where P=(Fo^2^+2Fc^2^)/3'
_refine_ls_weighting_scheme calc
_refine_ls_wR_factor_gt 0.1117
_refine_ls_wR_factor_ref 0.1196
_reflns_number_gt 8639
_reflns_number_total 9287
_reflns_threshold_expression >2sigma(I)
_cod_data_source_file ic800934h_si_001_5.cif
_cod_data_source_block Compound7
_cod_original_sg_symbol_H-M 'P 21'
_cod_database_code 4305996

loop_
_symmetry_equiv_pos_as_xyz
'x, y, z'
'-x, y+1/2, -z'

loop_
_atom_site_label
_atom_site_type_symbol
_atom_site_fract_x
_atom_site_fract_y
_atom_site_fract_z
_atom_site_U_iso_or_equiv
_atom_site_adp_type
_atom_site_occupancy
_atom_site_symmetry_multiplicity
_atom_site_calc_flag
_atom_site_refinement_flags
_atom_site_disorder_assembly
_atom_site_disorder_group
Pt1A Pt 0.71870(2) 0.47401(2) 0.14783(2) 0.02414(8) Uani 1 1 d . . .
P1A P 0.56247(18) 0.50906(18) 0.23564(18) 0.0239(4) Uani 1 1 d . . .
N1A N 0.7816(6) 0.4068(6) 0.3045(6) 0.0248(14) Uani 1 1 d . . .
O1A O 0.7712(5) 0.3703(6) 0.4831(5) 0.0326(12) Uani 1 1 d . . .
C1A C 0.8970(8) 0.3624(8) 0.3468(7) 0.0350(19) Uani 1 1 d . . .
H1A1 H 0.9575 0.4165 0.3469 0.042 Uiso 1 1 calc R . .
H1A2 H 0.9158 0.3015 0.3024 0.042 Uiso 1 1 calc R . .
C2A C 0.8832(8) 0.3275(8) 0.4659(8) 0.036(2) Uani 1 1 d . . .
H2A1 H 0.8843 0.2497 0.4726 0.043 Uiso 1 1 calc R . .
H2A2 H 0.9450 0.3574 0.5192 0.043 Uiso 1 1 calc R . .
C3A C 0.7207(7) 0.4088(6) 0.3852(6) 0.0237(15) Uani 1 1 d . . .
C4A C 0.5990(8) 0.4472(7) 0.3760(7) 0.0330(19) Uani 1 1 d . . .
H4A1 H 0.5910 0.4999 0.4336 0.040 Uiso 1 1 calc R . .
H4A2 H 0.5467 0.3876 0.3846 0.040 Uiso 1 1 calc R . .
C5A C 0.6597(9) 0.5438(10) -0.0018(9) 0.044(3) Uani 1 1 d . . .
H5A1 H 0.5814 0.5695 -0.0008 0.066 Uiso 1 1 calc R . .
H5A2 H 0.6603 0.4918 -0.0602 0.066 Uiso 1 1 calc R . .
H5A3 H 0.7095 0.6031 -0.0146 0.066 Uiso 1 1 calc R . .
C6A C 0.8689(8) 0.4343(8) 0.0808(8) 0.034(2) Uani 1 1 d . . .
H6A1 H 0.8480 0.4048 0.0076 0.051 Uiso 1 1 calc R . .
H6A2 H 0.9127 0.3820 0.1275 0.051 Uiso 1 1 calc R . .
H6A3 H 0.9155 0.4976 0.0762 0.051 Uiso 1 1 calc R . .
C7A C 0.4198(7) 0.4507(7) 0.1855(7) 0.0304(19) Uani 1 1 d . . .
C8A C 0.3340(8) 0.4378(7) 0.2545(9) 0.037(2) Uani 1 1 d . . .
H8A H 0.3493 0.4558 0.3296 0.045 Uiso 1 1 calc R . .
C9A C 0.2262(9) 0.3984(9) 0.2110(10) 0.046(3) Uani 1 1 d . . .
H9A H 0.1679 0.3911 0.2565 0.055 Uiso 1 1 calc R . .
C10A C 0.2036(8) 0.3684(10) 0.0957(10) 0.044(2) Uani 1 1 d . . .
H10A H 0.1304 0.3430 0.0655 0.053 Uiso 1 1 calc R . .
C11A C 0.2917(9) 0.3778(11) 0.0310(10) 0.052(3) Uani 1 1 d . . .
H11A H 0.2784 0.3564 -0.0432 0.062 Uiso 1 1 calc R . .
C12A C 0.4008(8) 0.4189(8) 0.0743(9) 0.040(2) Uani 1 1 d . . .
H12A H 0.4600 0.4250 0.0296 0.049 Uiso 1 1 calc R . .
C13A C 0.5288(7) 0.6491(6) 0.2661(6) 0.0230(15) Uani 1 1 d . . .
C14A C 0.4468(8) 0.6778(9) 0.3353(8) 0.040(2) Uani 1 1 d . . .
H14A H 0.4077 0.6249 0.3702 0.048 Uiso 1 1 calc R . .
C15A C 0.4237(10) 0.7851(10) 0.3519(10) 0.053(3) Uani 1 1 d . . .
H15A H 0.3675 0.8038 0.3968 0.064 Uiso 1 1 calc R . .
C16A C 0.4815(9) 0.8645(9) 0.3038(10) 0.044(2) Uani 1 1 d . . .
H16A H 0.4647 0.9365 0.3152 0.052 Uiso 1 1 calc R . .
C17A C 0.5632(10) 0.8368(9) 0.2397(11) 0.049(3) Uani 1 1 d . . .
H17A H 0.6036 0.8905 0.2076 0.059 Uiso 1 1 calc R . .
C18A C 0.5885(8) 0.7297(8) 0.2203(9) 0.037(2) Uani 1 1 d . . .
H18A H 0.6459 0.7125 0.1762 0.045 Uiso 1 1 calc R . .
Pt1B Pt 0.21101(3) 0.57458(2) 0.67491(3) 0.02993(9) Uani 1 1 d . . .
P1B P 0.04080(19) 0.53008(18) 0.73403(18) 0.0247(4) Uani 1 1 d . . .
N1B N 0.2504(7) 0.6355(6) 0.8355(8) 0.0353(18) Uani 1 1 d . . .
O1B O 0.2102(8) 0.6631(6) 1.0107(6) 0.054(2) Uani 1 1 d . . .
C1B C 0.3565(9) 0.6891(9) 0.8909(11) 0.054(3) Uani 1 1 d . . .
H1B1 H 0.3704 0.7568 0.8550 0.065 Uiso 1 1 calc R . .
H1B2 H 0.4247 0.6434 0.8917 0.065 Uiso 1 1 calc R . .
C2B C 0.3248(12) 0.7075(10) 1.0125(11) 0.064(4) Uani 1 1 d . . .
H2B1 H 0.3802 0.6709 1.0672 0.076 Uiso 1 1 calc R . .
H2B2 H 0.3251 0.7836 1.0303 0.076 Uiso 1 1 calc R . .
C3B C 0.1775(9) 0.6266(8) 0.9069(8) 0.038(2) Uani 1 1 d . . .
C4B C 0.0571(9) 0.5789(10) 0.8813(7) 0.042(2) Uani 1 1 d . . .
H4B1 H -0.0016 0.6328 0.8901 0.050 Uiso 1 1 calc R . .
H4B2 H 0.0479 0.5197 0.9315 0.050 Uiso 1 1 calc R . .
C5B C 0.1849(12) 0.5064(9) 0.5194(9) 0.052(3) Uani 1 1 d . . .
H5B1 H 0.2556 0.4721 0.5044 0.078 Uiso 1 1 calc R . .
H5B2 H 0.1634 0.5612 0.4647 0.078 Uiso 1 1 calc R . .
H5B3 H 0.1236 0.4539 0.5163 0.078 Uiso 1 1 calc R . .
C6B C 0.3749(8) 0.6283(9) 0.6266(11) 0.050(3) Uani 1 1 d . . .
H6B1 H 0.3891 0.5912 0.5602 0.074 Uiso 1 1 calc R . .
H6B2 H 0.4370 0.6132 0.6854 0.074 Uiso 1 1 calc R . .
H6B3 H 0.3713 0.7043 0.6127 0.074 Uiso 1 1 calc R . .
C7B C 0.0050(7) 0.3876(7) 0.7455(7) 0.0281(16) Uani 1 1 d . . .
C8B C -0.1086(9) 0.3478(8) 0.7508(9) 0.041(2) Uani 1 1 d . . .
H8B H -0.1713 0.3950 0.7484 0.049 Uiso 1 1 calc R . .
C9B C -0.1262(9) 0.2377(9) 0.7596(10) 0.045(2) Uani 1 1 d . . .
H9B H -0.2011 0.2112 0.7621 0.054 Uiso 1 1 calc R . .
C10B C -0.0316(10) 0.1663(9) 0.7649(10) 0.049(3) Uani 1 1 d . . .
H10B H -0.0439 0.0931 0.7740 0.059 Uiso 1 1 calc R . .
C11B C 0.0812(10) 0.2038(9) 0.7564(11) 0.051(3) Uani 1 1 d . . .
H11B H 0.1435 0.1563 0.7580 0.061 Uiso 1 1 calc R . .
C12B C 0.0977(10) 0.3164(8) 0.7455(10) 0.043(2) Uani 1 1 d . . .
H12B H 0.1716 0.3429 0.7382 0.052 Uiso 1 1 calc R . .
C13B C -0.0965(7) 0.5918(7) 0.6721(8) 0.0265(18) Uani 1 1 d . . .
C14B C -0.1097(9) 0.6262(9) 0.5614(8) 0.040(2) Uani 1 1 d . . .
H14B H -0.0488 0.6184 0.5191 0.048 Uiso 1 1 calc R . .
C15B C -0.2137(10) 0.6717(10) 0.5155(10) 0.050(3) Uani 1 1 d . . .
H15B H -0.2202 0.6965 0.4425 0.060 Uiso 1 1 calc R . .
C16B C -0.3068(11) 0.6822(12) 0.5714(13) 0.068(5) Uani 1 1 d . . .
H16B H -0.3770 0.7106 0.5369 0.082 Uiso 1 1 calc R . .
C17B C -0.2948(9) 0.6509(10) 0.6767(14) 0.063(4) Uani 1 1 d . . .
H17B H -0.3571 0.6603 0.7171 0.075 Uiso 1 1 calc R . .
C18B C -0.1937(8) 0.6050(8) 0.7285(10) 0.040(2) Uani 1 1 d . . .
H18B H -0.1898 0.5823 0.8021 0.048 Uiso 1 1 calc R . .

loop_
_atom_site_aniso_label
_atom_site_aniso_U_11
_atom_site_aniso_U_22
_atom_site_aniso_U_33
_atom_site_aniso_U_23
_atom_site_aniso_U_13
_atom_site_aniso_U_12
Pt1A 0.02359(13) 0.02881(15) 0.02201(12) -0.00109(12) 0.01037(9) -0.00036(11)
P1A 0.0230(9) 0.0289(10) 0.0216(9) 0.0002(7) 0.0099(7) 0.0033(7)
N1A 0.025(3) 0.024(3) 0.025(3) -0.003(3) 0.005(3) 0.004(2)
O1A 0.031(3) 0.043(3) 0.025(3) 0.004(3) 0.006(2) 0.001(3)
C1A 0.034(4) 0.038(5) 0.033(4) -0.006(4) 0.004(3) 0.004(4)
C2A 0.037(5) 0.043(5) 0.027(4) 0.004(4) 0.003(4) 0.004(4)
C3A 0.030(4) 0.025(4) 0.018(3) 0.003(3) 0.007(3) -0.004(3)
C4A 0.033(4) 0.042(5) 0.026(4) 0.002(3) 0.012(3) 0.009(3)
C5A 0.035(5) 0.063(8) 0.033(5) 0.012(5) 0.003(4) -0.002(4)
C6A 0.027(4) 0.040(5) 0.038(5) -0.004(4) 0.020(4) 0.006(3)
C7A 0.025(4) 0.035(5) 0.033(4) 0.000(3) 0.008(3) -0.001(3)
C8A 0.034(5) 0.032(4) 0.049(5) 0.002(4) 0.015(4) 0.000(3)
C9A 0.035(5) 0.048(7) 0.057(7) 0.006(5) 0.018(5) 0.006(4)
C10A 0.026(4) 0.038(5) 0.067(7) -0.005(5) 0.006(4) -0.007(4)
C11A 0.038(5) 0.058(7) 0.059(7) -0.021(6) 0.007(5) -0.006(5)
C12A 0.031(4) 0.042(5) 0.049(6) -0.006(4) 0.009(4) -0.013(4)
C13A 0.024(4) 0.024(4) 0.022(3) -0.004(3) 0.005(3) 0.004(3)
C14A 0.038(5) 0.041(5) 0.045(5) -0.011(4) 0.022(4) 0.005(4)
C15A 0.048(6) 0.054(6) 0.064(7) -0.017(6) 0.033(5) 0.004(5)
C16A 0.039(5) 0.030(5) 0.064(7) -0.014(5) 0.015(5) 0.001(4)
C17A 0.040(5) 0.032(5) 0.079(9) -0.001(5) 0.021(6) 0.000(4)
C18A 0.025(4) 0.034(5) 0.057(6) 0.000(4) 0.019(4) 0.010(3)
Pt1B 0.02568(15) 0.02852(16) 0.03770(17) 0.00495(14) 0.01203(12) -0.00019(12)
P1B 0.0242(9) 0.0282(10) 0.0224(9) 0.0003(8) 0.0050(8) -0.0009(8)
N1B 0.025(4) 0.031(4) 0.047(5) 0.007(3) -0.007(3) -0.005(3)
O1B 0.079(6) 0.042(4) 0.035(4) 0.002(3) -0.012(4) 0.000(4)
C1B 0.042(6) 0.032(5) 0.079(9) 0.002(5) -0.027(6) -0.007(4)
C2B 0.076(9) 0.046(7) 0.057(8) -0.003(6) -0.035(7) -0.008(6)
C3B 0.055(6) 0.029(4) 0.026(4) 0.000(4) -0.006(4) 0.007(4)
C4B 0.054(6) 0.044(5) 0.029(4) -0.007(4) 0.013(4) 0.008(5)
C5B 0.081(8) 0.045(6) 0.038(5) -0.008(5) 0.036(6) -0.007(5)
C6B 0.024(4) 0.043(5) 0.084(9) 0.013(6) 0.016(5) 0.002(4)
C7B 0.031(4) 0.027(4) 0.027(4) 0.003(3) 0.005(3) -0.001(3)
C8B 0.040(5) 0.037(5) 0.049(6) 0.005(4) 0.020(4) -0.005(4)
C9B 0.036(5) 0.045(6) 0.056(6) 0.004(5) 0.010(4) -0.015(4)
C10B 0.062(7) 0.031(5) 0.052(6) 0.007(5) 0.002(5) -0.005(5)
C11B 0.050(6) 0.038(6) 0.060(7) 0.005(5) -0.004(5) 0.007(5)
C12B 0.040(5) 0.035(5) 0.054(6) 0.001(4) 0.003(5) 0.000(4)
C13B 0.020(3) 0.023(5) 0.036(4) -0.004(3) 0.005(3) -0.001(3)
C14B 0.045(5) 0.039(5) 0.035(5) 0.004(4) 0.001(4) -0.019(4)
C15B 0.053(6) 0.043(6) 0.052(6) 0.009(5) -0.006(5) -0.006(5)
C16B 0.049(7) 0.051(7) 0.091(11) -0.007(7) -0.043(8) 0.014(6)
C17B 0.020(5) 0.047(8) 0.117(13) -0.018(7) -0.003(6) 0.004(4)
C18B 0.030(4) 0.036(5) 0.058(6) -0.003(4) 0.016(4) 0.002(4)

loop_
_atom_type_symbol
_atom_type_description
_atom_type_scat_dispersion_real
_atom_type_scat_dispersion_imag
_atom_type_scat_source
Pt Pt -1.7033 8.3905 'International Tables Vol C Tables 4.2.6.8 and 6.1.1.4'
P P 0.1023 0.0942 'International Tables Vol C Tables 4.2.6.8 and 6.1.1.4'
N N 0.0061 0.0033 'International Tables Vol C Tables 4.2.6.8 and 6.1.1.4'
O O 0.0106 0.0060 'International Tables Vol C Tables 4.2.6.8 and 6.1.1.4'
C C 0.0033 0.0016 'International Tables Vol C Tables 4.2.6.8 and 6.1.1.4'
H H 0.0000 0.0000 'International Tables Vol C Tables 4.2.6.8 and 6.1.1.4'

loop_
_geom_angle_atom_site_label_1
_geom_angle_atom_site_label_2
_geom_angle_atom_site_label_3
_geom_angle
_geom_angle_site_symmetry_1
_geom_angle_site_symmetry_3
_geom_angle_publ_flag
C5A Pt1A C6A 87.2(4) . . ?
C5A Pt1A N1A 178.2(4) . . ?
C6A Pt1A N1A 93.0(3) . . ?
C5A Pt1A P1A 98.2(3) . . ?
C6A Pt1A P1A 174.6(3) . . ?
N1A Pt1A P1A 81.55(19) . . ?
C7A P1A C13A 103.7(4) . . ?
C7A P1A C4A 102.9(4) . . ?
C13A P1A C4A 103.7(4) . . ?
C7A P1A Pt1A 120.6(3) . . ?
C13A P1A Pt1A 118.9(3) . . ?
C4A P1A Pt1A 104.7(3) . . ?
C3A N1A C1A 107.9(7) . . ?
C3A N1A Pt1A 121.4(5) . . ?
C1A N1A Pt1A 130.4(6) . . ?
C3A O1A C2A 107.3(6) . . ?
N1A C1A C2A 103.2(7) . . ?
N1A C1A H1A1 111.1 . . ?
C2A C1A H1A1 111.1 . . ?
N1A C1A H1A2 111.1 . . ?
C2A C1A H1A2 111.1 . . ?
H1A1 C1A H1A2 109.1 . . ?
O1A C2A C1A 103.9(7) . . ?
O1A C2A H2A1 111.0 . . ?
C1A C2A H2A1 111.0 . . ?
O1A C2A H2A2 111.0 . . ?
C1A C2A H2A2 111.0 . . ?
H2A1 C2A H2A2 109.0 . . ?
N1A C3A O1A 116.9(7) . . ?
N1A C3A C4A 124.4(7) . . ?
O1A C3A C4A 118.7(7) . . ?
C3A C4A P1A 107.4(6) . . ?
C3A C4A H4A1 110.2 . . ?
P1A C4A H4A1 110.2 . . ?
C3A C4A H4A2 110.2 . . ?
P1A C4A H4A2 110.2 . . ?
H4A1 C4A H4A2 108.5 . . ?
Pt1A C5A H5A1 109.5 . . ?
Pt1A C5A H5A2 109.5 . . ?
H5A1 C5A H5A2 109.5 . . ?
Pt1A C5A H5A3 109.5 . . ?
H5A1 C5A H5A3 109.5 . . ?
H5A2 C5A H5A3 109.5 . . ?
Pt1A C6A H6A1 109.5 . . ?
Pt1A C6A H6A2 109.5 . . ?
H6A1 C6A H6A2 109.5 . . ?
Pt1A C6A H6A3 109.5 . . ?
H6A1 C6A H6A3 109.5 . . ?
H6A2 C6A H6A3 109.5 . . ?
C8A C7A C12A 121.2(8) . . ?
C8A C7A P1A 122.0(7) . . ?
C12A C7A P1A 116.8(7) . . ?
C9A C8A C7A 119.6(10) . . ?
C9A C8A H8A 120.2 . . ?
C7A C8A H8A 120.2 . . ?
C8A C9A C10A 120.1(10) . . ?
C8A C9A H9A 119.9 . . ?
C10A C9A H9A 119.9 . . ?
C11A C10A C9A 118.8(10) . . ?
C11A C10A H10A 120.6 . . ?
C9A C10A H10A 120.6 . . ?
C10A C11A C12A 121.3(11) . . ?
C10A C11A H11A 119.4 . . ?
C12A C11A H11A 119.4 . . ?
C7A C12A C11A 118.9(10) . . ?
C7A C12A H12A 120.5 . . ?
C11A C12A H12A 120.5 . . ?
C18A C13A C14A 118.4(8) . . ?
C18A C13A P1A 118.6(6) . . ?
C14A C13A P1A 123.0(7) . . ?
C15A C14A C13A 119.6(10) . . ?
C15A C14A H14A 120.2 . . ?
C13A C14A H14A 120.2 . . ?
C16A C15A C14A 121.4(9) . . ?
C16A C15A H15A 119.3 . . ?
C14A C15A H15A 119.3 . . ?
C17A C16A C15A 118.9(10) . . ?
C17A C16A H16A 120.6 . . ?
C15A C16A H16A 120.6 . . ?
C16A C17A C18A 121.5(11) . . ?
C16A C17A H17A 119.2 . . ?
C18A C17A H17A 119.2 . . ?
C13A C18A C17A 120.0(9) . . ?
C13A C18A H18A 120.0 . . ?
C17A C18A H18A 120.0 . . ?
C5B Pt1B N1B 175.0(4) . . ?
C5B Pt1B C6B 84.5(5) . . ?
N1B Pt1B C6B 92.9(4) . . ?
C5B Pt1B P1B 99.4(4) . . ?
N1B Pt1B P1B 83.2(2) . . ?
C6B Pt1B P1B 175.5(4) . . ?
C7B P1B C13B 104.2(4) . . ?
C7B P1B C4B 103.7(5) . . ?
C13B P1B C4B 103.1(4) . . ?
C7B P1B Pt1B 118.6(3) . . ?
C13B P1B Pt1B 120.9(3) . . ?
C4B P1B Pt1B 104.1(3) . . ?
C3B N1B C1B 108.2(10) . . ?
C3B N1B Pt1B 121.0(6) . . ?
C1B N1B Pt1B 130.8(8) . . ?
C3B O1B C2B 106.7(10) . . ?
N1B C1B C2B 101.9(10) . . ?
N1B C1B H1B1 111.4 . . ?
C2B C1B H1B1 111.4 . . ?
N1B C1B H1B2 111.4 . . ?
C2B C1B H1B2 111.4 . . ?
H1B1 C1B H1B2 109.3 . . ?
O1B C2B C1B 105.1(8) . . ?
O1B C2B H2B1 110.7 . . ?
C1B C2B H2B1 110.7 . . ?
O1B C2B H2B2 110.7 . . ?
C1B C2B H2B2 110.7 . . ?
H2B1 C2B H2B2 108.8 . . ?
N1B C3B O1B 118.2(10) . . ?
N1B C3B C4B 124.4(8) . . ?
O1B C3B C4B 117.4(9) . . ?
C3B C4B P1B 107.2(6) . . ?
C3B C4B H4B1 110.3 . . ?
P1B C4B H4B1 110.3 . . ?
C3B C4B H4B2 110.3 . . ?
P1B C4B H4B2 110.3 . . ?
H4B1 C4B H4B2 108.5 . . ?
Pt1B C5B H5B1 109.5 . . ?
Pt1B C5B H5B2 109.5 . . ?
H5B1 C5B H5B2 109.5 . . ?
Pt1B C5B H5B3 109.5 . . ?
H5B1 C5B H5B3 109.5 . . ?
H5B2 C5B H5B3 109.5 . . ?
Pt1B C6B H6B1 109.5 . . ?
Pt1B C6B H6B2 109.5 . . ?
H6B1 C6B H6B2 109.5 . . ?
Pt1B C6B H6B3 109.5 . . ?
H6B1 C6B H6B3 109.5 . . ?
H6B2 C6B H6B3 109.5 . . ?
C12B C7B C8B 119.9(9) . . ?
C12B C7B P1B 115.7(7) . . ?
C8B C7B P1B 124.4(7) . . ?
C9B C8B C7B 119.7(10) . . ?
C9B C8B H8B 120.2 . . ?
C7B C8B H8B 120.2 . . ?
C8B C9B C10B 120.4(10) . . ?
C8B C9B H9B 119.8 . . ?
C10B C9B H9B 119.8 . . ?
C11B C10B C9B 120.8(10) . . ?
C11B C10B H10B 119.6 . . ?
C9B C10B H10B 119.6 . . ?
C10B C11B C12B 118.2(11) . . ?
C10B C11B H11B 120.9 . . ?
C12B C11B H11B 120.9 . . ?
C7B C12B C11B 120.9(11) . . ?
C7B C12B H12B 119.5 . . ?
C11B C12B H12B 119.5 . . ?
C14B C13B C18B 116.2(9) . . ?
C14B C13B P1B 120.0(7) . . ?
C18B C13B P1B 123.8(8) . . ?
C15B C14B C13B 119.5(11) . . ?
C15B C14B H14B 120.3 . . ?
C13B C14B H14B 120.3 . . ?
C16B C15B C14B 123.2(11) . . ?
C16B C15B H15B 118.4 . . ?
C14B C15B H15B 118.4 . . ?
C17B C16B C15B 117.8(11) . . ?
C17B C16B H16B 121.1 . . ?
C15B C16B H16B 121.1 . . ?
C16B C17B C18B 122.3(13) . . ?
C16B C17B H17B 118.8 . . ?
C18B C17B H17B 118.8 . . ?
C17B C18B C13B 120.9(12) . . ?
C17B C18B H18B 119.5 . . ?
C13B C18B H18B 119.5 . . ?

loop_
_geom_bond_atom_site_label_1
_geom_bond_atom_site_label_2
_geom_bond_distance
_geom_bond_site_symmetry_2
_geom_bond_publ_flag
Pt1A C5A 2.042(10) . ?
Pt1A C6A 2.072(8) . ?
Pt1A N1A 2.111(7) . ?
Pt1A P1A 2.258(2) . ?
P1A C7A 1.829(9) . ?
P1A C13A 1.832(8) . ?
P1A C4A 1.862(9) . ?
N1A C3A 1.279(10) . ?
N1A C1A 1.471(11) . ?
O1A C3A 1.338(10) . ?
O1A C2A 1.440(11) . ?
C1A C2A 1.535(12) . ?
C1A H1A1 0.9700 . ?
C1A H1A2 0.9700 . ?
C2A H2A1 0.9700 . ?
C2A H2A2 0.9700 . ?
C3A C4A 1.476(12) . ?
C4A H4A1 0.9700 . ?
C4A H4A2 0.9700 . ?
C5A H5A1 0.9600 . ?
C5A H5A2 0.9600 . ?
C5A H5A3 0.9600 . ?
C6A H6A1 0.9600 . ?
C6A H6A2 0.9600 . ?
C6A H6A3 0.9600 . ?
C7A C8A 1.389(12) . ?
C7A C12A 1.393(14) . ?
C8A C9A 1.376(14) . ?
C8A H8A 0.9300 . ?
C9A C10A 1.435(17) . ?
C9A H9A 0.9300 . ?
C10A C11A 1.371(15) . ?
C10A H10A 0.9300 . ?
C11A C12A 1.396(13) . ?
C11A H11A 0.9300 . ?
C12A H12A 0.9300 . ?
C13A C18A 1.375(13) . ?
C13A C14A 1.394(11) . ?
C14A C15A 1.381(15) . ?
C14A H14A 0.9300 . ?
C15A C16A 1.365(16) . ?
C15A H15A 0.9300 . ?
C16A C17A 1.346(15) . ?
C16A H16A 0.9300 . ?
C17A C18A 1.390(14) . ?
C17A H17A 0.9300 . ?
C18A H18A 0.9300 . ?
Pt1B C5B 2.051(11) . ?
Pt1B N1B 2.081(9) . ?
Pt1B C6B 2.161(10) . ?
Pt1B P1B 2.251(2) . ?
P1B C7B 1.828(9) . ?
P1B C13B 1.830(8) . ?
P1B C4B 1.870(9) . ?
N1B C3B 1.290(14) . ?
N1B C1B 1.475(12) . ?
O1B C3B 1.343(11) . ?
O1B C2B 1.432(16) . ?
C1B C2B 1.58(2) . ?
C1B H1B1 0.9700 . ?
C1B H1B2 0.9700 . ?
C2B H2B1 0.9700 . ?
C2B H2B2 0.9700 . ?
C3B C4B 1.506(15) . ?
C4B H4B1 0.9700 . ?
C4B H4B2 0.9700 . ?
C5B H5B1 0.9600 . ?
C5B H5B2 0.9600 . ?
C5B H5B3 0.9600 . ?
C6B H6B1 0.9600 . ?
C6B H6B2 0.9600 . ?
C6B H6B3 0.9600 . ?
C7B C12B 1.390(14) . ?
C7B C8B 1.412(12) . ?
C8B C9B 1.390(14) . ?
C8B H8B 0.9300 . ?
C9B C10B 1.403(16) . ?
C9B H9B 0.9300 . ?
C10B C11B 1.400(16) . ?
C10B H10B 0.9300 . ?
C11B C12B 1.422(15) . ?
C11B H11B 0.9300 . ?
C12B H12B 0.9300 . ?
C13B C14B 1.396(13) . ?
C13B C18B 1.401(12) . ?
C14B C15B 1.376(16) . ?
C14B H14B 0.9300 . ?
C15B C16B 1.35(2) . ?
C15B H15B 0.9300 . ?
C16B C17B 1.32(2) . ?
C16B H16B 0.9300 . ?
C17B C18B 1.374(14) . ?
C17B H17B 0.9300 . ?
C18B H18B 0.9300 . ?
